data_7120840
loop_
_publ_author_name
'Chen, Jin-Quan'
'Song, Le-Le'
'Li, Feng-Xing'
'Shi, Zi-Fa'
'Cao, Xiao-Ping'

_publ_section_title
;
 Asymmetric formal synthesis of (+)-cycloclavine
;
_journal_name_full 'Chem. Commun.'
_journal_paper_doi 10.1039/C7CC08044A
_journal_year 2017
_chemical_absolute_configuration unk
_chemical_formula_moiety 'C20 H22 N2 O3'
_chemical_formula_sum 'C20 H22 N2 O3'
_chemical_formula_weight 338.40
_chemical_name_systematic
;
 ? 
;
_space_group_crystal_system monoclinic
_space_group_IT_number 4
_space_group_name_Hall 'P 2yb'
_space_group_name_H-M_alt 'P 1 21 1'
_symmetry_space_group_name_Hall 'P 2yb'
_symmetry_space_group_name_H-M 'P 1 21 1'
_atom_sites_solution_hydrogens geom
_atom_sites_solution_primary iterative
_atom_sites_solution_secondary difmap
_audit_creation_date 2017-06-19
_audit_creation_method
;
Olex2 1.2
(compiled 2017.03.28 svn.r3405 for OlexSys, GUI svn.r5337)
;
_audit_update_record
;
2017-06-29 deposited with the CCDC.
2017-10-30 downloaded from the CCDC.
;
_cell_angle_alpha 90.00
_cell_angle_beta 90.452(9)
_cell_angle_gamma 90.00
_cell_formula_units_Z 2
_cell_length_a 10.0741(10)
_cell_length_b 7.6193(15)
_cell_length_c 11.4018(17)
_cell_measurement_reflns_used 556
_cell_measurement_temperature 294.7(2)
_cell_measurement_theta_max 23.0080
_cell_measurement_theta_min 4.0940
_cell_volume 875.1(2)
_computing_cell_refinement
;
CrysAlisPro, Agilent Technologies,
Version 1.171.36.28 (release 01-02-2013 CrysAlis171 .NET)
(compiled Feb  1 2013,16:14:44)
;
_computing_data_collection
;
CrysAlisPro, Agilent Technologies,
Version 1.171.36.28 (release 01-02-2013 CrysAlis171 .NET)
(compiled Feb  1 2013,16:14:44)
;
_computing_data_reduction
;
CrysAlisPro, Agilent Technologies,
Version 1.171.36.28 (release 01-02-2013 CrysAlis171 .NET)
(compiled Feb  1 2013,16:14:44)
;
_computing_molecular_graphics 'Olex2 (Dolomanov et al., 2009)'
_computing_publication_material 'Olex2 (Dolomanov et al., 2009)'
_computing_structure_refinement 'ShelXL (Sheldrick, 2015)'
_computing_structure_solution
;
Superflip (Palatinus & Chapuis, 2007;Palatinus & van der Lee, 2008;
Palatinus et al., 2012)
;
_diffrn_ambient_temperature 294.7(2)
_diffrn_detector_area_resol_mean 16.0733
_diffrn_measured_fraction_theta_full 0.994
_diffrn_measured_fraction_theta_max 0.994
_diffrn_measurement_details
;
#__ type_ start__ end____ width___ exp.time_
  1 omega  -20.00    8.00   2.0000    8.0000
omega____ theta____ kappa____ phi______ frames
    -      -19.5055  -99.0000  -30.0000 14

#__ type_ start__ end____ width___ exp.time_
  2 omega  -96.00  -62.00   2.0000    8.0000
omega____ theta____ kappa____ phi______ frames
    -      -19.5055  178.0000  -30.0000 17

#__ type_ start__ end____ width___ exp.time_
  3 omega  -47.00   67.00   2.0000    8.0000
omega____ theta____ kappa____ phi______ frames
    -       22.7867  -19.0000 -150.0000 57

#__ type_ start__ end____ width___ exp.time_
  4 omega  -49.00   17.00   2.0000    8.0000
omega____ theta____ kappa____ phi______ frames
    -       22.7867  -38.0000    0.0000 33
;
_diffrn_measurement_device_type 'SuperNova, Dual, Cu at zero, Eos'
_diffrn_measurement_method '\w scans'
_diffrn_orient_matrix_UB_11 -0.0274233000
_diffrn_orient_matrix_UB_12 -0.0749595000
_diffrn_orient_matrix_UB_13 -0.0279818000
_diffrn_orient_matrix_UB_21 -0.0220527000
_diffrn_orient_matrix_UB_22 -0.0316664000
_diffrn_orient_matrix_UB_23 0.0549738000
_diffrn_orient_matrix_UB_31 -0.0609927000
_diffrn_orient_matrix_UB_32 0.0452588000
_diffrn_orient_matrix_UB_33 -0.0079301000
_diffrn_radiation_monochromator mirror
_diffrn_radiation_type MoK\a
_diffrn_radiation_wavelength 0.71073
_diffrn_reflns_av_R_equivalents 0.0340
_diffrn_reflns_av_unetI/netI 0.0974
_diffrn_reflns_limit_h_max 12
_diffrn_reflns_limit_h_min -12
_diffrn_reflns_limit_k_max 9
_diffrn_reflns_limit_k_min -9
_diffrn_reflns_limit_l_max 11
_diffrn_reflns_limit_l_min -14
_diffrn_reflns_number 3472
_diffrn_reflns_theta_full 26.02
_diffrn_reflns_theta_max 26.02
_diffrn_reflns_theta_min 3.57
_diffrn_source 'SuperNova (Mo) X-ray Source'
_exptl_absorpt_coefficient_mu 0.087
_exptl_absorpt_correction_T_max 1.00000
_exptl_absorpt_correction_T_min 0.36629
_exptl_absorpt_correction_type multi-scan
_exptl_absorpt_process_details
;
CrysAlisPro, Agilent Technologies,
Version 1.171.36.28 (release 01-02-2013 CrysAlis171 .NET)
(compiled Feb  1 2013,16:14:44)
Empirical absorption correction using spherical harmonics,
 implemented in SCALE3 ABSPACK scaling algorithm.
;
_exptl_crystal_colour 'clear light colourless'
_exptl_crystal_colour_lustre clear
_exptl_crystal_colour_modifier light
_exptl_crystal_colour_primary colourless
_exptl_crystal_density_diffrn 1.284
_exptl_crystal_density_method 'not measured'
_exptl_crystal_description block
_exptl_crystal_F_000 360
_exptl_crystal_size_max 0.21
_exptl_crystal_size_mid 0.15
_exptl_crystal_size_min 0.14
_refine_diff_density_max 0.197
_refine_diff_density_min -0.233
_refine_diff_density_rms 0.045
_refine_ls_abs_structure_details 'Flack H D (1983), Acta Cryst. A39, 876-881'
_refine_ls_abs_structure_Flack 0(3)
_refine_ls_extinction_method none
_refine_ls_goodness_of_fit_ref 1.048
_refine_ls_hydrogen_treatment constr
_refine_ls_matrix_type full
_refine_ls_number_parameters 231
_refine_ls_number_reflns 2736
_refine_ls_number_restraints 1
_refine_ls_restrained_S_all 1.047
_refine_ls_R_factor_all 0.1163
_refine_ls_R_factor_gt 0.0668
_refine_ls_shift/su_max 0.000
_refine_ls_shift/su_mean 0.000
_refine_ls_structure_factor_coef Fsqd
_refine_ls_weighting_details 'calc w=1/[\s^2^(Fo^2^)+(0.0638P)^2^+0.0372P] where P=(Fo^2^+2Fc^2^)/3'
_refine_ls_weighting_scheme calc
_refine_ls_wR_factor_gt 0.1437
_refine_ls_wR_factor_ref 0.1792
_reflns_number_gt 1641
_reflns_number_total 2736
_reflns_threshold_expression >2sigma(I)
_cod_data_source_file c7cc08044a2.cif
_cod_data_source_block chjq_0613_2
_cod_database_code 7120840
_reflns_odcompleteness_completeness 99.23
_reflns_odcompleteness_iscentric 1
_reflns_odcompleteness_theta 26.32
_olex2_refinement_description
;
1. Fixed Uiso
 At 1.2 times of:
  All C(H) groups, All C(H,H) groups
 At 1.5 times of:
  All C(H,H,H) groups
2.a Ternary CH refined with riding coordinates:
 C4(H4)
2.b Secondary CH2 refined with riding coordinates:
 C5(H5A,H5B)
2.c Aromatic/amide H refined with riding coordinates:
 C11(H11), C13(H13), C9(H9), C10(H10)
2.d Idealised Me refined as rotating group:
 C19(H19A,H19B,H19C), C18(H18A,H18B,H18C), C15(H15A,H15B,H15C), C20(H20A,H20B,
 H20C), C14(H14A,H14B,H14C)
;
_olex2_date_sample_data_collection 2017-06-14
_olex2_submission_special_instructions 'No special instructions were received'

loop_
_space_group_symop_id
_space_group_symop_operation_xyz
1 'x, y, z'
2 '-x, y+1/2, -z'

loop_
_atom_site_label
_atom_site_type_symbol
_atom_site_fract_x
_atom_site_fract_y
_atom_site_fract_z
_atom_site_U_iso_or_equiv
_atom_site_adp_type
_atom_site_occupancy
_atom_site_calc_flag
_atom_site_refinement_flags_posn
O3 O -0.8967(2) -0.7402(6) -0.7257(2) 0.0519(9) Uani 1 d .
O2 O -1.0444(3) -0.7613(9) -0.5791(3) 0.0891(17) Uani 1 d .
N2 N -0.8240(3) -0.7427(8) -0.5403(3) 0.0483(11) Uani 1 d .
O1 O -0.2588(3) -0.7158(9) -0.0630(3) 0.0880(15) Uani 1 d .
N1 N -0.4744(4) -0.6547(7) -0.1200(3) 0.0578(14) Uani 1 d .
C7 C -0.6250(3) -0.7095(7) -0.4560(3) 0.0371(11) Uani 1 d .
C6 C -0.7191(4) -0.7357(8) -0.3652(3) 0.0399(11) Uani 1 d .
C16 C -0.9345(4) -0.7490(10) -0.6150(4) 0.0544(15) Uani 1 d .
C8 C -0.4886(4) -0.6813(7) -0.4422(3) 0.0400(12) Uani 1 d .
C12 C -0.6883(4) -0.7154(8) -0.5652(3) 0.0401(11) Uani 1 d .
C17 C -0.9980(4) -0.7425(9) -0.8221(3) 0.0463(12) Uani 1 d .
C11 C -0.6155(4) -0.7001(8) -0.6668(4) 0.0474(13) Uani 1 d .
H11 H -0.6556 -0.7056 -0.7404 0.057 Uiso 1 calc R
C19 C -1.0857(7) -0.5846(9) -0.8142(6) 0.075(2) Uani 1 d .
H19A H -1.1330 -0.5871 -0.7415 0.112 Uiso 1 calc GR
H19B H -1.1479 -0.5850 -0.8784 0.112 Uiso 1 calc GR
H19C H -1.0324 -0.4802 -0.8176 0.112 Uiso 1 calc GR
C5 C -0.6718(4) -0.7433(8) -0.2393(3) 0.0428(12) Uani 1 d .
H5A H -0.6526 -0.8637 -0.2172 0.051 Uiso 1 calc R
H5B H -0.7400 -0.6985 -0.1877 0.051 Uiso 1 calc R
C13 C -0.8383(4) -0.7519(9) -0.4180(4) 0.0519(14) Uani 1 d .
H13 H -0.9184 -0.7668 -0.3792 0.062 Uiso 1 calc R
C9 C -0.4155(4) -0.6686(7) -0.5448(4) 0.0466(13) Uani 1 d .
H9 H -0.3238 -0.6550 -0.5410 0.056 Uiso 1 calc R
C3 C -0.4431(4) -0.6739(7) -0.3206(4) 0.0407(12) Uani 1 d .
C10 C -0.4800(4) -0.6764(7) -0.6537(4) 0.0512(15) Uani 1 d .
H10 H -0.4291 -0.6649 -0.7210 0.061 Uiso 1 calc R
C4 C -0.5463(4) -0.6311(7) -0.2287(4) 0.0467(13) Uani 1 d .
H4 H -0.5711 -0.5073 -0.2363 0.056 Uiso 1 calc R
C2 C -0.3268(4) -0.7070(8) -0.2677(4) 0.0496(14) Uani 1 d .
C18 C -0.9120(5) -0.7329(14) -0.9293(4) 0.084(2) Uani 1 d .
H18A H -0.8533 -0.6342 -0.9227 0.126 Uiso 1 calc GR
H18B H -0.9671 -0.7197 -0.9978 0.126 Uiso 1 calc GR
H18C H -0.8609 -0.8388 -0.9357 0.126 Uiso 1 calc GR
C15 C -0.1965(4) -0.7549(11) -0.3188(4) 0.0695(18) Uani 1 d .
H15A H -0.2099 -0.8376 -0.3813 0.104 Uiso 1 calc GR
H15B H -0.1412 -0.8065 -0.2592 0.104 Uiso 1 calc GR
H15C H -0.1544 -0.6515 -0.3490 0.104 Uiso 1 calc GR
C20 C -1.0770(7) -0.9115(10) -0.8186(6) 0.085(2) Uani 1 d .
H20A H -1.0173 -1.0097 -0.8198 0.128 Uiso 1 calc GR
H20B H -1.1352 -0.9170 -0.8856 0.128 Uiso 1 calc GR
H20C H -1.1285 -0.9150 -0.7482 0.128 Uiso 1 calc GR
C1 C -0.3451(4) -0.6942(9) -0.1396(4) 0.0583(16) Uani 1 d .
C14 C -0.5284(6) -0.6187(10) -0.0052(5) 0.078(2) Uani 1 d .
H14A H -0.5648 -0.5023 -0.0041 0.117 Uiso 1 calc GR
H14B H -0.4592 -0.6278 0.0528 0.117 Uiso 1 calc GR
H14C H -0.5970 -0.7021 0.0118 0.117 Uiso 1 calc GR

loop_
_atom_site_aniso_label
_atom_site_aniso_U_11
_atom_site_aniso_U_22
_atom_site_aniso_U_33
_atom_site_aniso_U_23
_atom_site_aniso_U_13
_atom_site_aniso_U_12
O3 0.0431(15) 0.081(3) 0.0319(16) 0.000(2) -0.0070(12) -0.003(2)
O2 0.0397(17) 0.184(5) 0.0434(19) 0.003(3) -0.0051(14) -0.012(3)
N2 0.0332(17) 0.080(3) 0.0318(18) 0.006(3) -0.0049(14) -0.002(3)
O1 0.062(2) 0.143(5) 0.058(2) 0.010(3) -0.0282(16) -0.011(3)
N1 0.051(2) 0.086(4) 0.036(2) -0.012(2) -0.0088(17) 0.000(3)
C7 0.033(2) 0.044(3) 0.034(2) 0.001(3) -0.0029(16) 0.002(2)
C6 0.040(2) 0.052(3) 0.028(2) 0.004(3) -0.0028(16) 0.001(3)
C16 0.041(2) 0.087(4) 0.035(2) 0.003(3) -0.0089(19) -0.006(3)
C8 0.036(2) 0.049(4) 0.035(2) 0.002(2) -0.0014(17) -0.001(3)
C12 0.041(2) 0.048(3) 0.032(2) 0.003(3) -0.0032(17) 0.001(3)
C17 0.049(2) 0.057(3) 0.033(2) -0.006(3) -0.0132(18) -0.013(3)
C11 0.050(2) 0.060(4) 0.032(2) 0.004(3) 0.0013(18) -0.002(3)
C19 0.075(4) 0.083(5) 0.066(5) -0.010(4) -0.026(3) 0.018(4)
C5 0.041(2) 0.057(3) 0.031(2) 0.004(3) -0.0036(16) 0.008(3)
C13 0.040(2) 0.081(4) 0.035(2) 0.005(3) -0.0005(18) -0.006(3)
C9 0.038(2) 0.056(4) 0.046(3) 0.002(3) 0.0009(19) -0.004(3)
C3 0.034(2) 0.049(4) 0.039(2) 0.000(2) -0.0014(18) -0.001(2)
C10 0.051(3) 0.064(4) 0.038(3) -0.001(3) 0.0080(19) -0.010(3)
C4 0.049(3) 0.053(4) 0.038(3) -0.005(3) -0.008(2) 0.003(3)
C2 0.036(2) 0.062(4) 0.051(3) 0.002(3) -0.0053(19) 0.000(3)
C18 0.079(3) 0.140(7) 0.033(3) 0.004(5) -0.012(2) 0.006(5)
C15 0.044(3) 0.095(5) 0.070(3) 0.005(4) -0.003(2) 0.008(4)
C20 0.097(5) 0.079(5) 0.079(5) 0.008(4) -0.036(4) -0.027(4)
C1 0.050(3) 0.075(5) 0.050(3) 0.007(3) -0.017(2) -0.010(3)
C14 0.082(4) 0.111(6) 0.040(3) -0.018(4) -0.008(3) 0.002(4)

loop_
_atom_type_symbol
_atom_type_description
_atom_type_scat_dispersion_real
_atom_type_scat_dispersion_imag
_atom_type_scat_source
C C 0.0033 0.0016 'International Tables Vol C Tables 4.2.6.8 and 6.1.1.4'
H H 0.0000 0.0000 'International Tables Vol C Tables 4.2.6.8 and 6.1.1.4'
N N 0.0061 0.0033 'International Tables Vol C Tables 4.2.6.8 and 6.1.1.4'
O O 0.0106 0.0060 'International Tables Vol C Tables 4.2.6.8 and 6.1.1.4'

loop_
_geom_angle_atom_site_label_1
_geom_angle_atom_site_label_2
_geom_angle_atom_site_label_3
_geom_angle
C16 O3 C17 120.1(3)
C16 N2 C12 130.5(3)
C16 N2 C13 121.1(3)
C13 N2 C12 108.3(3)
C4 N1 C14 124.3(4)
C1 N1 C4 111.3(4)
C1 N1 C14 124.0(4)
C8 C7 C6 126.9(3)
C12 C7 C6 110.0(3)
C12 C7 C8 123.1(3)
C7 C6 C5 119.3(3)
C13 C6 C7 106.6(3)
C13 C6 C5 134.1(4)
O3 C16 N2 110.3(4)
O2 C16 O3 127.5(4)
O2 C16 N2 122.2(4)
C7 C8 C3 114.4(3)
C9 C8 C7 116.3(4)
C9 C8 C3 129.3(4)
C7 C12 N2 105.1(3)
C11 C12 N2 134.6(4)
C11 C12 C7 120.3(4)
O3 C17 C19 110.3(4)
O3 C17 C18 101.7(3)
O3 C17 C20 110.3(5)
C19 C17 C18 110.7(6)
C19 C17 C20 111.8(4)
C18 C17 C20 111.6(6)
C12 C11 H11 121.6
C12 C11 C10 116.8(4)
C10 C11 H11 121.6
C17 C19 H19A 109.5
C17 C19 H19B 109.5
C17 C19 H19C 109.5
H19A C19 H19B 109.5
H19A C19 H19C 109.5
H19B C19 H19C 109.5
C6 C5 H5A 110.1
C6 C5 H5B 110.1
C6 C5 C4 107.9(4)
H5A C5 H5B 108.4
C4 C5 H5A 110.1
C4 C5 H5B 110.1
N2 C13 H13 125.0
C6 C13 N2 110.0(4)
C6 C13 H13 125.0
C8 C9 H9 120.0
C8 C9 C10 119.9(4)
C10 C9 H9 120.0
C8 C3 C4 117.0(3)
C2 C3 C8 133.6(4)
C2 C3 C4 109.4(4)
C11 C10 C9 123.5(4)
C11 C10 H10 118.2
C9 C10 H10 118.2
N1 C4 C5 114.0(4)
N1 C4 C3 103.0(3)
N1 C4 H4 108.8
C5 C4 H4 108.8
C3 C4 C5 113.3(4)
C3 C4 H4 108.8
C3 C2 C15 130.0(4)
C3 C2 C1 108.5(4)
C1 C2 C15 121.5(4)
C17 C18 H18A 109.5
C17 C18 H18B 109.5
C17 C18 H18C 109.5
H18A C18 H18B 109.5
H18A C18 H18C 109.5
H18B C18 H18C 109.5
C2 C15 H15A 109.5
C2 C15 H15B 109.5
C2 C15 H15C 109.5
H15A C15 H15B 109.5
H15A C15 H15C 109.5
H15B C15 H15C 109.5
C17 C20 H20A 109.5
C17 C20 H20B 109.5
C17 C20 H20C 109.5
H20A C20 H20B 109.5
H20A C20 H20C 109.5
H20B C20 H20C 109.5
O1 C1 N1 125.6(5)
O1 C1 C2 126.6(4)
N1 C1 C2 107.7(3)
N1 C14 H14A 109.5
N1 C14 H14B 109.5
N1 C14 H14C 109.5
H14A C14 H14B 109.5
H14A C14 H14C 109.5
H14B C14 H14C 109.5

loop_
_geom_bond_atom_site_label_1
_geom_bond_atom_site_label_2
_geom_bond_distance
O3 C16 1.323(5)
O3 C17 1.495(4)
O2 C16 1.187(5)
N2 C16 1.397(5)
N2 C12 1.414(5)
N2 C13 1.404(5)
O1 C1 1.239(5)
N1 C4 1.442(5)
N1 C1 1.357(6)
N1 C14 1.448(6)
C7 C6 1.423(5)
C7 C8 1.399(5)
C7 C12 1.395(5)
C6 C5 1.511(5)
C6 C13 1.344(5)
C8 C9 1.391(6)
C8 C3 1.458(6)
C12 C11 1.380(5)
C17 C19 1.496(8)
C17 C18 1.505(6)
C17 C20 1.514(9)
C11 H11 0.9300
C11 C10 1.384(6)
C19 H19A 0.9600
C19 H19B 0.9600
C19 H19C 0.9600
C5 H5A 0.9700
C5 H5B 0.9700
C5 C4 1.530(6)
C13 H13 0.9300
C9 H9 0.9300
C9 C10 1.398(6)
C3 C4 1.517(6)
C3 C2 1.338(5)
C10 H10 0.9300
C4 H4 0.9800
C2 C15 1.485(6)
C2 C1 1.477(6)
C18 H18A 0.9600
C18 H18B 0.9600
C18 H18C 0.9600
C15 H15A 0.9600
C15 H15B 0.9600
C15 H15C 0.9600
C20 H20A 0.9600
C20 H20B 0.9600
C20 H20C 0.9600
C14 H14A 0.9600
C14 H14B 0.9600
C14 H14C 0.9600

loop_
_geom_torsion_atom_site_label_1
_geom_torsion_atom_site_label_2
_geom_torsion_atom_site_label_3
_geom_torsion_atom_site_label_4
_geom_torsion
N2 C12 C11 C10 -178.9(6)
C7 C6 C5 C4 28.8(7)
C7 C6 C13 N2 1.9(8)
C7 C8 C9 C10 2.8(8)
C7 C8 C3 C4 -21.5(7)
C7 C8 C3 C2 154.1(6)
C7 C12 C11 C10 -1.0(8)
C6 C7 C8 C9 176.6(6)
C6 C7 C8 C3 -1.9(9)
C6 C7 C12 N2 1.0(6)
C6 C7 C12 C11 -177.4(6)
C6 C5 C4 N1 -167.8(4)
C6 C5 C4 C3 -50.4(6)
C16 O3 C17 C19 63.3(7)
C16 O3 C17 C18 -179.2(6)
C16 O3 C17 C20 -60.7(7)
C16 N2 C12 C7 175.7(6)
C16 N2 C12 C11 -6.2(12)
C16 N2 C13 C6 -177.4(6)
C8 C7 C6 C5 -3.0(10)
C8 C7 C6 C13 178.1(6)
C8 C7 C12 N2 -178.9(6)
C8 C7 C12 C11 2.7(8)
C8 C9 C10 C11 -1.4(9)
C8 C3 C4 N1 173.4(4)
C8 C3 C4 C5 49.8(6)
C8 C3 C2 C15 4.1(12)
C8 C3 C2 C1 -174.1(6)
C12 N2 C16 O3 5.6(10)
C12 N2 C16 O2 -174.6(8)
C12 N2 C13 C6 -1.4(8)
C12 C7 C6 C5 177.1(5)
C12 C7 C6 C13 -1.8(7)
C12 C7 C8 C9 -3.5(8)
C12 C7 C8 C3 178.0(4)
C12 C11 C10 C9 0.5(9)
C17 O3 C16 O2 1.0(11)
C17 O3 C16 N2 -179.3(5)
C5 C6 C13 N2 -176.8(6)
C13 N2 C16 O3 -179.3(5)
C13 N2 C16 O2 0.4(11)
C13 N2 C12 C7 0.2(6)
C13 N2 C12 C11 178.2(7)
C13 C6 C5 C4 -152.6(7)
C9 C8 C3 C4 160.2(5)
C9 C8 C3 C2 -24.2(10)
C3 C8 C9 C10 -179.0(5)
C3 C2 C1 O1 -179.7(6)
C3 C2 C1 N1 0.5(7)
C4 N1 C1 O1 177.5(6)
C4 N1 C1 C2 -2.7(6)
C4 C3 C2 C15 179.9(7)
C4 C3 C2 C1 1.7(6)
C2 C3 C4 N1 -3.2(6)
C2 C3 C4 C5 -126.9(5)
C15 C2 C1 O1 1.9(10)
C15 C2 C1 N1 -177.9(6)
C1 N1 C4 C5 126.7(5)
C1 N1 C4 C3 3.5(6)
C14 N1 C4 C5 -60.7(7)
C14 N1 C4 C3 176.1(5)
C14 N1 C1 O1 4.9(10)
C14 N1 C1 C2 -175.3(5)
